data_7708470
loop_
_publ_author_name
'Klap\"otke, Thomas M.'
'Kofen, Moritz'
'Stierstorfer, J\"org'

_publ_section_title
;
 &#x000D; N-Functionalisation of 5,5&#x2032;-bistetrazole providing
 2,2&#x2032;-di(azidomethyl)bistetrazole: a melt-castable metal-free green
 primary explosive
;
_journal_name_full 'Dalton Transactions'
_journal_paper_doi 10.1039/D1DT02731J
_journal_year 2021
_chemical_formula_moiety 'C4 H4 N14'
_chemical_formula_sum 'C4 H4 N14'
_chemical_formula_weight 248.21
_chemical_name_common 2,2-diazidomethyl-5,5-bitetrazole
_chemical_name_systematic 2,2-diazidomethyl-5,5-bitetrazole
_space_group_IT_number 88
_space_group_name_Hall '-I 4ad'
_space_group_name_H-M_alt 'I 41/a :2'
_symmetry_cell_setting tetragonal
_symmetry_Int_Tables_number 88
_symmetry_space_group_name_Hall '-I 4ad'
_symmetry_space_group_name_H-M 'I 41/a :2'
_atom_sites_solution_hydrogens difmap
_atom_sites_solution_primary difmap
_audit_creation_date 2020-07-24
_audit_creation_method SHELXL-2018/3
_audit_update_record
;
2021-07-06 deposited with the CCDC.	2021-09-10 downloaded from the CCDC.
;
_cell_angle_alpha 90
_cell_angle_beta 90
_cell_angle_gamma 90
_cell_formula_units_Z 8
_cell_length_a 17.1656(10)
_cell_length_b 17.1656(10)
_cell_length_c 6.7040(7)
_cell_measurement_reflns_used 830
_cell_measurement_temperature 113(2)
_cell_measurement_theta_max 23.2350
_cell_measurement_theta_min 3.3310
_cell_volume 1975.4(3)
_computing_cell_refinement 'CrysAlisPro 1.171.40.82a (Rigaku OD, 2020)'
_computing_data_collection 'CrysAlisPro 1.171.40.82a (Rigaku OD, 2020)'
_computing_data_reduction 'CrysAlisPro 1.171.40.82a (Rigaku OD, 2020)'
_computing_molecular_graphics 'Diamond 2.1c, Crystal Impact GbR'
_computing_publication_material 'Encifer 1.5.1, CCDC 2014'
_computing_structure_refinement 'SHELXL-2018/3 (Sheldrick, 2018)'
_computing_structure_solution SIR-92
_diffrn_ambient_temperature 113(2)
_diffrn_detector 'CCD plate'
_diffrn_detector_area_resol_mean 15.9809
_diffrn_detector_type Sapphire3
_diffrn_measured_fraction_theta_full 1.000
_diffrn_measured_fraction_theta_max 1.000
_diffrn_measurement_details
;
List of Runs (angles in degrees, time in seconds):

  # Type    Start    End  Width  t~exp~   \w     \q     \k     \f   Frames
#--------------------------------------------------------------------------
  1  \w      7.00  33.00   1.00   45.00    --  -20.37  77.00 -30.00   26
  2  \w      3.00  50.00   1.00   45.00    --  -20.37  57.00-150.00   47
  3  \w    -47.00  45.00   1.00   45.00    --   21.23 -57.00 -60.00   92
  4  \w     -3.00  28.00   1.00   45.00    --   21.23  77.00  60.00   31
  5  \w     -5.00  25.00   1.00   45.00    --   21.23  77.00 -60.00   30
  6  \w     11.00  92.00   1.00   45.00    --   21.23  57.00  90.00   81
  7  \w    -20.00  65.00   1.00   45.00    --   21.23 -99.00-180.00   85
;
_diffrn_measurement_device 'four-circle diffractometer'
_diffrn_measurement_device_type 'Xcalibur, Sapphire3'
_diffrn_measurement_method '\w scans'
_diffrn_orient_matrix_UB_11 -0.0127459000
_diffrn_orient_matrix_UB_12 -0.0150484000
_diffrn_orient_matrix_UB_13 0.0929326000
_diffrn_orient_matrix_UB_21 0.0322596000
_diffrn_orient_matrix_UB_22 0.0178268000
_diffrn_orient_matrix_UB_23 0.0479086000
_diffrn_orient_matrix_UB_31 -0.0224731000
_diffrn_orient_matrix_UB_32 0.0341057000
_diffrn_orient_matrix_UB_33 0.0160389000
_diffrn_radiation_monochromator graphite
_diffrn_radiation_probe x-ray
_diffrn_radiation_type MoK\a
_diffrn_radiation_wavelength 0.71073
_diffrn_reflns_av_R_equivalents 0.0728
_diffrn_reflns_av_sigmaI/netI 0.1034
_diffrn_reflns_av_unetI/netI 0.0496
_diffrn_reflns_Laue_measured_fraction_full 1.000
_diffrn_reflns_Laue_measured_fraction_max 1.000
_diffrn_reflns_limit_h_max 20
_diffrn_reflns_limit_h_min -21
_diffrn_reflns_limit_k_max 21
_diffrn_reflns_limit_k_min -20
_diffrn_reflns_limit_l_max 8
_diffrn_reflns_limit_l_min -8
_diffrn_reflns_number 6544
_diffrn_reflns_point_group_measured_fraction_full 1.000
_diffrn_reflns_point_group_measured_fraction_max 1.000
_diffrn_reflns_theta_full 25.242
_diffrn_reflns_theta_max 26.360
_diffrn_reflns_theta_min 2.373
_diffrn_source 'fine-focus sealed X-ray tube'
_exptl_absorpt_coefficient_mu 0.131
_exptl_absorpt_correction_T_max 1.00000
_exptl_absorpt_correction_T_min 0.70594
_exptl_absorpt_correction_type multi-scan
_exptl_absorpt_process_details
;
CrysAlisPro 1.171.40.82a (Rigaku Oxford Diffraction, 2020)
Empirical absorption correction using spherical harmonics,
implemented in SCALE3 ABSPACK scaling algorithm.
;
_exptl_crystal_colour colorless
_exptl_crystal_density_diffrn 1.669
_exptl_crystal_description platelet
_exptl_crystal_F_000 1008
_exptl_crystal_size_max 0.378
_exptl_crystal_size_mid 0.154
_exptl_crystal_size_min 0.057
_refine_diff_density_max 0.177
_refine_diff_density_min -0.202
_refine_diff_density_rms 0.046
_refine_ls_extinction_method none
_refine_ls_goodness_of_fit_ref 1.035
_refine_ls_hydrogen_treatment refall
_refine_ls_matrix_type full
_refine_ls_number_parameters 90
_refine_ls_number_reflns 1009
_refine_ls_number_restraints 0
_refine_ls_restrained_S_all 1.035
_refine_ls_R_factor_all 0.0752
_refine_ls_R_factor_gt 0.0441
_refine_ls_shift/su_max 0.000
_refine_ls_shift/su_mean 0.000
_refine_ls_structure_factor_coef Fsqd
_refine_ls_weighting_details 'w=1/[\s^2^(Fo^2^)+(0.0397P)^2^+0.4034P] where P=(Fo^2^+2Fc^2^)/3'
_refine_ls_weighting_scheme calc
_refine_ls_wR_factor_gt 0.0862
_refine_ls_wR_factor_ref 0.0976
_reflns_Friedel_coverage 0.000
_reflns_number_gt 698
_reflns_number_total 1009
_reflns_threshold_expression 'I > 2\s(I)'
_cod_data_source_file d1dt02731j2.cif
_cod_data_source_block px270
_cod_original_sg_symbol_H-M 'I 41/a'
_cod_database_code 7708470
_shelx_space_group_comment
;
The symmetry employed for this shelxl refinement is uniquely defined
by the following loop, which should always be used as a source of
symmetry information in preference to the above space-group names.
They are only intended as comments.
;
_shelx_estimated_absorpt_t_min 0.952
_shelx_estimated_absorpt_t_max 0.993

loop_
_space_group_symop_operation_xyz
'x, y, z'
'-x+1/2, -y, z+1/2'
'-y+3/4, x+1/4, z+1/4'
'y+3/4, -x+3/4, z+3/4'
'x+1/2, y+1/2, z+1/2'
'-x+1, -y+1/2, z+1'
'-y+5/4, x+3/4, z+3/4'
'y+5/4, -x+5/4, z+5/4'
'-x, -y, -z'
'x-1/2, y, -z-1/2'
'y-3/4, -x-1/4, -z-1/4'
'-y-3/4, x-3/4, -z-3/4'
'-x+1/2, -y+1/2, -z+1/2'
'x, y+1/2, -z'
'y-1/4, -x+1/4, -z+1/4'
'-y-1/4, x-1/4, -z-1/4'

loop_
_atom_site_label
_atom_site_type_symbol
_atom_site_fract_x
_atom_site_fract_y
_atom_site_fract_z
_atom_site_U_iso_or_equiv
_atom_site_adp_type
_atom_site_occupancy
_atom_site_site_symmetry_order
_atom_site_calc_flag
_atom_site_refinement_flags_posn
_atom_site_refinement_flags_adp
_atom_site_refinement_flags_occupancy
_atom_site_disorder_assembly
_atom_site_disorder_group
N2 N 0.40178(10) 0.45249(9) 0.3012(2) 0.0227(4) Uani 1 1 d . . . . .
N1 N 0.47356(10) 0.47574(10) 0.2572(2) 0.0224(4) Uani 1 1 d . . . . .
N4 N 0.39544(10) 0.47094(10) -0.0098(2) 0.0261(4) Uani 1 1 d . . . . .
N3 N 0.35387(10) 0.44858(10) 0.1460(2) 0.0272(4) Uani 1 1 d . . . . .
N6 N 0.47208(12) 0.34871(10) 0.6227(3) 0.0316(5) Uani 1 1 d . . . . .
N5 N 0.40522(11) 0.35222(11) 0.5515(2) 0.0342(5) Uani 1 1 d . . . . .
C1 C 0.46770(11) 0.48666(11) 0.0612(3) 0.0206(5) Uani 1 1 d . . . . .
N7 N 0.53114(13) 0.33558(11) 0.6909(3) 0.0453(6) Uani 1 1 d . . . . .
C2 C 0.37863(14) 0.43051(14) 0.5035(3) 0.0282(5) Uani 1 1 d . . . . .
H2B H 0.4001(11) 0.4682(11) 0.590(3) 0.018(5) Uiso 1 1 d . . . . .
H2A H 0.3211(13) 0.4307(11) 0.506(3) 0.024(6) Uiso 1 1 d . . . . .

loop_
_atom_site_aniso_label
_atom_site_aniso_U_11
_atom_site_aniso_U_22
_atom_site_aniso_U_33
_atom_site_aniso_U_23
_atom_site_aniso_U_13
_atom_site_aniso_U_12
N2 0.0257(10) 0.0262(10) 0.0164(8) -0.0001(7) -0.0021(7) -0.0030(8)
N1 0.0248(10) 0.0245(9) 0.0178(9) 0.0008(7) -0.0012(7) -0.0024(7)
N4 0.0318(10) 0.0298(10) 0.0168(8) 0.0017(8) -0.0017(8) -0.0050(8)
N3 0.0314(10) 0.0340(11) 0.0164(8) 0.0013(8) -0.0039(8) -0.0054(8)
N6 0.0415(13) 0.0264(11) 0.0269(10) 0.0045(8) 0.0009(10) -0.0069(9)
N5 0.0385(12) 0.0366(12) 0.0275(10) 0.0083(9) -0.0086(9) -0.0142(9)
C1 0.0287(12) 0.0170(11) 0.0160(10) -0.0012(8) -0.0005(8) -0.0011(9)
N7 0.0442(14) 0.0354(12) 0.0561(14) 0.0085(11) -0.0056(11) -0.0010(10)
C2 0.0316(14) 0.0365(14) 0.0165(10) 0.0009(10) -0.0008(10) -0.0050(10)

loop_
_atom_type_symbol
_atom_type_description
_atom_type_scat_dispersion_real
_atom_type_scat_dispersion_imag
_atom_type_scat_source
C C 0.0033 0.0016 'International Tables Vol C Tables 4.2.6.8 and 6.1.1.4'
H H 0.0000 0.0000 'International Tables Vol C Tables 4.2.6.8 and 6.1.1.4'
N N 0.0061 0.0033 'International Tables Vol C Tables 4.2.6.8 and 6.1.1.4'

loop_
_geom_angle_atom_site_label_1
_geom_angle_atom_site_label_2
_geom_angle_atom_site_label_3
_geom_angle
_geom_angle_site_symmetry_1
_geom_angle_site_symmetry_3
_geom_angle_publ_flag
N1 N2 N3 114.53(15) . . ?
N1 N2 C2 122.40(17) . . ?
N3 N2 C2 123.04(17) . . ?
N2 N1 C1 101.06(15) . . ?
N3 N4 C1 105.93(15) . . ?
N4 N3 N2 105.67(15) . . ?
N7 N6 N5 171.2(2) . . ?
N6 N5 C2 114.76(18) . . ?
N1 C1 N4 112.81(17) . . ?
N1 C1 C1 123.0(2) . 9_665 ?
N4 C1 C1 124.2(2) . 9_665 ?
N5 C2 N2 110.97(17) . . ?
N5 C2 H2B 111.9(11) . . ?
N2 C2 H2B 106.8(11) . . ?
N5 C2 H2A 108.2(12) . . ?
N2 C2 H2A 106.8(11) . . ?
H2B C2 H2A 112.1(16) . . ?

loop_
_geom_bond_atom_site_label_1
_geom_bond_atom_site_label_2
_geom_bond_distance
_geom_bond_site_symmetry_2
_geom_bond_publ_flag
N2 N1 1.328(2) . ?
N2 N3 1.328(2) . ?
N2 C2 1.463(2) . ?
N1 C1 1.331(2) . ?
N4 N3 1.322(2) . ?
N4 C1 1.356(2) . ?
N6 N7 1.135(2) . ?
N6 N5 1.245(3) . ?
N5 C2 1.455(3) . ?
C1 C1 1.454(4) 9_665 ?
C2 H2B 0.945(19) . ?
C2 H2A 0.99(2) . ?

loop_
_geom_contact_atom_site_label_1
_geom_contact_atom_site_label_2
_geom_contact_distance
_geom_contact_site_symmetry_1
_geom_contact_site_symmetry_2
_geom_contact_publ_flag
? ? ? ? ? ?

loop_
_geom_hbond_atom_site_label_D
_geom_hbond_atom_site_label_H
_geom_hbond_atom_site_label_A
_geom_hbond_distance_DH
_geom_hbond_distance_HA
_geom_hbond_distance_DA
_geom_hbond_angle_DHA
_geom_hbond_site_symmetry_A
? ? ? ? ? ? ? ?

loop_
_geom_torsion_atom_site_label_1
_geom_torsion_atom_site_label_2
_geom_torsion_atom_site_label_3
_geom_torsion_atom_site_label_4
_geom_torsion
_geom_torsion_site_symmetry_1
_geom_torsion_site_symmetry_2
_geom_torsion_site_symmetry_3
_geom_torsion_site_symmetry_4
_geom_torsion_publ_flag
N3 N2 N1 C1 0.2(2) . . . . ?
C2 N2 N1 C1 178.19(18) . . . . ?
C1 N4 N3 N2 0.6(2) . . . . ?
N1 N2 N3 N4 -0.5(2) . . . . ?
C2 N2 N3 N4 -178.49(18) . . . . ?
N2 N1 C1 N4 0.2(2) . . . . ?
N2 N1 C1 C1 179.7(2) . . . 9_665 ?
N3 N4 C1 N1 -0.5(2) . . . . ?
N3 N4 C1 C1 -180.0(2) . . . 9_665 ?
N6 N5 C2 N2 87.8(2) . . . . ?
N1 N2 C2 N5 -78.6(2) . . . . ?
N3 N2 C2 N5 99.2(2) . . . . ?
